data_7134103
loop_
_publ_author_name
'Zuber, David'
'Coburger, Peter'
'Storcheva, Oksana'
'Brunk, Leonidas'
'L\"udtke, Karsten Paul'

_publ_section_title
;
 Redox-induced Dimerisations of a phosphacyclic Biradicaloid
;
_journal_name_full 'Chemical Communications'
_journal_paper_doi 10.1039/D4CC05656F
_journal_year 2025
_chemical_formula_sum 'C25 H19 P3'
_chemical_formula_weight 412.31
_space_group_crystal_system triclinic
_space_group_IT_number 2
_space_group_name_Hall '-P 1'
_space_group_name_H-M_alt 'P -1'
_atom_sites_solution_hydrogens geom
_audit_creation_method SHELXL-2018/3
_audit_update_record
;
2024-12-03 deposited with the CCDC.	2024-12-29 downloaded from the CCDC.
;
_cell_angle_alpha 75.18(3)
_cell_angle_beta 67.70(3)
_cell_angle_gamma 81.28(3)
_cell_formula_units_Z 2
_cell_length_a 10.009(2)
_cell_length_b 10.093(2)
_cell_length_c 12.978(3)
_cell_measurement_reflns_used 19228
_cell_measurement_temperature 150(2)
_cell_measurement_theta_max 33.66
_cell_measurement_theta_min 1.77
_cell_volume 1170.5(5)
_computing_cell_refinement
; 
   STOE & CIE GmbH 
   Hilpertstr. 10 
   D-64295 Darmstadt 
   Germany 
;
_computing_data_collection
; 
   STOE & CIE GmbH 
   Hilpertstr. 10 
   D-64295 Darmstadt 
   Germany 
;
_computing_data_reduction
; 
   STOE & CIE GmbH 
   Hilpertstr. 10 
   D-64295 Darmstadt 
   Germany 
;
_computing_publication_material
; 
   STOE & CIE GmbH 
   Hilpertstr. 10 
   D-64295 Darmstadt 
   Germany 
;
_computing_structure_refinement 'SHELXL-2018/3 (Sheldrick, 2018)'
_computing_structure_solution 'SHELXT 2018/2 (Sheldrick, 2018)'
_diffrn_ambient_temperature 150(2)
_diffrn_detector_area_resol_mean 5.81
_diffrn_measured_fraction_theta_full 0.996
_diffrn_measured_fraction_theta_max 0.996
_diffrn_measurement_device_type 'STOE STADIVARI'
_diffrn_measurement_method 'rotation method, \w scans'
_diffrn_radiation_type MoK\a
_diffrn_radiation_wavelength 0.71073
_diffrn_reflns_av_R_equivalents 0.0156
_diffrn_reflns_av_unetI/netI 0.0179
_diffrn_reflns_Laue_measured_fraction_full 0.996
_diffrn_reflns_Laue_measured_fraction_max 0.996
_diffrn_reflns_limit_h_max 11
_diffrn_reflns_limit_h_min -12
_diffrn_reflns_limit_k_max 12
_diffrn_reflns_limit_k_min -12
_diffrn_reflns_limit_l_max 15
_diffrn_reflns_limit_l_min -15
_diffrn_reflns_number 13794
_diffrn_reflns_point_group_measured_fraction_full 0.996
_diffrn_reflns_point_group_measured_fraction_max 0.996
_diffrn_reflns_theta_full 25.242
_diffrn_reflns_theta_max 25.350
_diffrn_reflns_theta_min 2.412
_diffrn_source 'Genix 3D HF Mo'
_exptl_absorpt_coefficient_mu 0.261
_exptl_absorpt_correction_T_max 1.0000
_exptl_absorpt_correction_T_min 0.4678
_exptl_absorpt_correction_type multi-scan
_exptl_absorpt_process_details
; 
   STOE & CIE GmbH 
   Hilpertstr. 10 
   D-64295 Darmstadt 
   Germany 
;
_exptl_crystal_colour yellow
_exptl_crystal_density_diffrn 1.170
_exptl_crystal_density_method 'not measured'
_exptl_crystal_description prism
_exptl_crystal_F_000 428
_exptl_crystal_size_max 0.4
_exptl_crystal_size_mid 0.3
_exptl_crystal_size_min 0.2
_refine_diff_density_max 0.275
_refine_diff_density_min -0.280
_refine_diff_density_rms 0.042
_refine_ls_extinction_method none
_refine_ls_goodness_of_fit_ref 1.052
_refine_ls_hydrogen_treatment constr
_refine_ls_matrix_type full
_refine_ls_number_parameters 253
_refine_ls_number_reflns 4269
_refine_ls_number_restraints 0
_refine_ls_restrained_S_all 1.052
_refine_ls_R_factor_all 0.0353
_refine_ls_R_factor_gt 0.0293
_refine_ls_shift/su_max 0.001
_refine_ls_shift/su_mean 0.000
_refine_ls_structure_factor_coef Fsqd
_refine_ls_weighting_details 'w=1/[\s^2^(Fo^2^)+(0.0444P)^2^+0.3025P] where P=(Fo^2^+2Fc^2^)/3'
_refine_ls_weighting_scheme calc
_refine_ls_wR_factor_gt 0.0763
_refine_ls_wR_factor_ref 0.0788
_reflns_Friedel_coverage 0.000
_reflns_number_gt 3727
_reflns_number_total 4269
_reflns_threshold_expression 'I > 2\s(I)'
_cod_data_source_file d4cc05656f2.cif
_cod_data_source_block DZ-PPIPh-precise-cell_a_sq
_cod_original_cell_volume 1170.6(5)
_cod_database_code 7134103
_shelx_shelxl_version_number 2018/3
_shelx_space_group_comment
; 
The symmetry employed for this shelxl refinement is uniquely defined 
by the following loop, which should always be used as a source of 
symmetry information in preference to the above space-group names. 
They are only intended as comments. 
;

loop_
_space_group_symop_operation_xyz
'x, y, z'
'-x, -y, -z'

loop_
_atom_site_label
_atom_site_type_symbol
_atom_site_fract_x
_atom_site_fract_y
_atom_site_fract_z
_atom_site_U_iso_or_equiv
_atom_site_adp_type
_atom_site_occupancy
_atom_site_site_symmetry_order
_atom_site_calc_flag
_atom_site_refinement_flags_posn
_atom_site_refinement_flags_adp
_atom_site_refinement_flags_occupancy
_atom_site_disorder_assembly
_atom_site_disorder_group
P3 P 0.72151(4) 0.68022(4) 0.64634(3) 0.02043(10) Uani 1 1 d . . . . .
C2 C 0.44958(15) 0.96615(14) 0.84049(12) 0.0221(3) Uani 1 1 d . . . . .
C1 C 0.58791(15) 0.79454(15) 0.71582(12) 0.0224(3) Uani 1 1 d . . . . .
C20 C 0.89750(15) 0.74940(15) 0.58848(12) 0.0230(3) Uani 1 1 d . . . . .
C8 C 0.68442(15) 0.64687(15) 0.52987(12) 0.0231(3) Uani 1 1 d . . . . .
C7 C 0.34542(16) 0.91932(15) 0.80931(13) 0.0249(3) Uani 1 1 d . . . . .
C13 C 0.70969(16) 0.51597(16) 0.50642(13) 0.0278(3) Uani 1 1 d . . . . .
H13 H 0.743678 0.441622 0.553819 0.033 Uiso 1 1 calc R U . . .
C18 C 0.8716(2) 0.31237(17) 0.79661(14) 0.0370(4) Uani 1 1 d . . . . .
H18 H 0.959945 0.257461 0.782623 0.044 Uiso 1 1 calc R U . . .
C6 C 0.20094(17) 0.97635(17) 0.84654(14) 0.0327(4) Uani 1 1 d . . . . .
H6 H 0.130300 0.946992 0.826206 0.039 Uiso 1 1 calc R U . . .
P2 P 0.62900(4) 0.89705(4) 0.78891(3) 0.02329(10) Uani 1 1 d . . . . .
C14 C 0.73448(16) 0.51838(15) 0.74338(12) 0.0241(3) Uani 1 1 d . . . . .
C4 C 0.26451(19) 1.11825(17) 0.94303(13) 0.0337(4) Uani 1 1 d . . . . .
H4 H 0.235853 1.184491 0.989071 0.040 Uiso 1 1 calc R U . . .
C3 C 0.40535(17) 1.06696(16) 0.90765(13) 0.0284(3) Uani 1 1 d . . . . .
H3 H 0.474110 1.099139 0.928237 0.034 Uiso 1 1 calc R U . . .
C21 C 0.96606(16) 0.79559(16) 0.47133(13) 0.0289(3) Uani 1 1 d . . . . .
H21 H 0.921834 0.787501 0.420290 0.035 Uiso 1 1 calc R U . . .
C25 C 0.96353(16) 0.76101(16) 0.66328(14) 0.0298(3) Uani 1 1 d . . . . .
H25 H 0.918134 0.728911 0.743211 0.036 Uiso 1 1 calc R U . . .
C23 C 1.16359(17) 0.86578(17) 0.50240(16) 0.0363(4) Uani 1 1 d . . . . .
H23 H 1.254379 0.905631 0.473153 0.044 Uiso 1 1 calc R U . . .
C12 C 0.68502(17) 0.49447(18) 0.41343(14) 0.0343(4) Uani 1 1 d . . . . .
H12 H 0.701611 0.405281 0.397717 0.041 Uiso 1 1 calc R U . . .
C22 C 1.09900(17) 0.85346(17) 0.42908(15) 0.0348(4) Uani 1 1 d . . . . .
H22 H 1.145494 0.884660 0.349164 0.042 Uiso 1 1 calc R U . . .
C5 C 0.16229(18) 1.07340(17) 0.91157(14) 0.0353(4) Uani 1 1 d . . . . .
H5 H 0.065201 1.110694 0.935604 0.042 Uiso 1 1 calc R U . . .
C11 C 0.63642(18) 0.60282(19) 0.34397(14) 0.0357(4) Uani 1 1 d . . . . .
H11 H 0.619975 0.587811 0.280516 0.043 Uiso 1 1 calc R U . . .
P1 P 0.40922(4) 0.79673(4) 0.72292(4) 0.03031(12) Uani 1 1 d . . . . .
C19 C 0.86417(17) 0.43743(16) 0.72296(13) 0.0304(3) Uani 1 1 d . . . . .
H19 H 0.947198 0.468066 0.658625 0.037 Uiso 1 1 calc R U . . .
C10 C 0.61158(19) 0.73314(18) 0.36644(14) 0.0357(4) Uani 1 1 d . . . . .
H10 H 0.578319 0.807156 0.318338 0.043 Uiso 1 1 calc R U . . .
C9 C 0.63516(17) 0.75578(16) 0.45896(13) 0.0299(3) Uani 1 1 d . . . . .
H9 H 0.617894 0.845207 0.474270 0.036 Uiso 1 1 calc R U . . .
C15 C 0.61383(17) 0.47267(16) 0.83868(13) 0.0303(3) Uani 1 1 d . . . . .
H15 H 0.525354 0.527330 0.853582 0.036 Uiso 1 1 calc R U . . .
C16 C 0.6230(2) 0.34714(18) 0.91183(14) 0.0387(4) Uani 1 1 d . . . . .
H16 H 0.540781 0.316354 0.976842 0.046 Uiso 1 1 calc R U . . .
C24 C 1.09583(17) 0.81982(18) 0.61951(16) 0.0362(4) Uani 1 1 d . . . . .
H24 H 1.140616 0.828823 0.669919 0.043 Uiso 1 1 calc R U . . .
C17 C 0.7509(2) 0.26706(17) 0.89057(14) 0.0387(4) Uani 1 1 d . . . . .
H17 H 0.756240 0.180787 0.940325 0.046 Uiso 1 1 calc R U . . .

loop_
_atom_site_aniso_label
_atom_site_aniso_U_11
_atom_site_aniso_U_22
_atom_site_aniso_U_33
_atom_site_aniso_U_23
_atom_site_aniso_U_13
_atom_site_aniso_U_12
P3 0.01969(18) 0.02035(19) 0.01975(19) -0.00303(14) -0.00627(14) -0.00112(14)
C2 0.0271(7) 0.0185(7) 0.0181(7) 0.0002(5) -0.0074(6) -0.0023(6)
C1 0.0209(7) 0.0227(7) 0.0227(7) -0.0046(6) -0.0071(6) -0.0016(5)
C20 0.0194(7) 0.0198(7) 0.0265(8) -0.0046(6) -0.0057(6) 0.0012(5)
C8 0.0212(7) 0.0251(8) 0.0210(7) -0.0036(6) -0.0057(6) -0.0031(6)
C7 0.0238(7) 0.0240(8) 0.0247(7) -0.0032(6) -0.0081(6) 0.0003(6)
C13 0.0273(8) 0.0259(8) 0.0300(8) -0.0064(6) -0.0112(6) 0.0021(6)
C18 0.0482(10) 0.0297(9) 0.0308(9) -0.0046(7) -0.0169(8) 0.0090(7)
C6 0.0242(8) 0.0370(9) 0.0357(9) -0.0098(7) -0.0100(7) 0.0033(7)
P2 0.02134(19) 0.0243(2) 0.0256(2) -0.00616(15) -0.00874(15) -0.00299(14)
C14 0.0285(7) 0.0220(7) 0.0222(7) -0.0026(6) -0.0104(6) -0.0032(6)
C4 0.0456(10) 0.0251(8) 0.0270(8) -0.0080(7) -0.0113(7) 0.0078(7)
C3 0.0375(9) 0.0238(8) 0.0253(8) -0.0045(6) -0.0137(7) -0.0006(6)
C21 0.0292(8) 0.0252(8) 0.0289(8) -0.0047(6) -0.0070(7) -0.0027(6)
C25 0.0233(7) 0.0325(9) 0.0322(8) -0.0048(7) -0.0112(6) 0.0012(6)
C23 0.0213(8) 0.0280(9) 0.0535(11) -0.0091(8) -0.0057(7) -0.0036(6)
C12 0.0354(9) 0.0350(9) 0.0377(9) -0.0177(8) -0.0139(7) 0.0023(7)
C22 0.0291(8) 0.0295(9) 0.0347(9) -0.0037(7) 0.0009(7) -0.0073(7)
C5 0.0290(8) 0.0351(9) 0.0331(9) -0.0056(7) -0.0066(7) 0.0085(7)
C11 0.0379(9) 0.0466(10) 0.0260(8) -0.0107(7) -0.0129(7) -0.0039(8)
P1 0.0214(2) 0.0361(2) 0.0409(2) -0.01962(19) -0.01356(18) 0.00228(16)
C19 0.0325(8) 0.0293(9) 0.0245(8) -0.0021(6) -0.0086(7) 0.0022(6)
C10 0.0435(9) 0.0358(9) 0.0265(8) 0.0005(7) -0.0158(7) -0.0020(7)
C9 0.0369(8) 0.0230(8) 0.0286(8) -0.0021(6) -0.0127(7) -0.0017(6)
C15 0.0298(8) 0.0292(9) 0.0285(8) -0.0046(7) -0.0068(7) -0.0048(6)
C16 0.0475(10) 0.0326(9) 0.0287(9) 0.0001(7) -0.0055(8) -0.0137(8)
C24 0.0255(8) 0.0373(10) 0.0505(11) -0.0137(8) -0.0176(8) 0.0020(7)
C17 0.0613(12) 0.0242(8) 0.0281(9) 0.0015(7) -0.0176(8) -0.0033(8)

loop_
_atom_type_symbol
_atom_type_description
_atom_type_scat_dispersion_real
_atom_type_scat_dispersion_imag
_atom_type_scat_source
C C 0.0033 0.0016 'International Tables Vol C Tables 4.2.6.8 and 6.1.1.4'
H H 0.0000 0.0000 'International Tables Vol C Tables 4.2.6.8 and 6.1.1.4'
P P 0.1023 0.0942 'International Tables Vol C Tables 4.2.6.8 and 6.1.1.4'

loop_
_geom_angle_atom_site_label_1
_geom_angle_atom_site_label_2
_geom_angle_atom_site_label_3
_geom_angle
_geom_angle_site_symmetry_1
_geom_angle_site_symmetry_3
_geom_angle_publ_flag
C1 P3 C20 111.04(7) . . ?
C1 P3 C8 110.99(7) . . ?
C20 P3 C8 107.75(7) . . ?
C1 P3 C14 111.57(7) . . ?
C20 P3 C14 106.65(7) . . ?
C8 P3 C14 108.65(7) . . ?
C3 C2 C7 119.17(14) . . ?
C3 C2 P2 123.68(12) . . ?
C7 C2 P2 117.12(11) . . ?
P2 C1 P1 119.34(9) . . ?
P2 C1 P3 120.05(8) . . ?
P1 C1 P3 120.39(9) . . ?
C21 C20 C25 119.70(14) . . ?
C21 C20 P3 121.13(12) . . ?
C25 C20 P3 119.12(11) . . ?
C13 C8 C9 119.49(14) . . ?
C13 C8 P3 121.24(11) . . ?
C9 C8 P3 119.21(12) . . ?
C6 C7 C2 118.43(14) . . ?
C6 C7 P1 124.92(12) . . ?
C2 C7 P1 116.63(11) . . ?
C12 C13 C8 119.93(14) . . ?
C17 C18 C19 120.30(16) . . ?
C5 C6 C7 120.68(15) . . ?
C1 P2 C2 93.42(7) . . ?
C15 C14 C19 119.40(14) . . ?
C15 C14 P3 120.01(12) . . ?
C19 C14 P3 120.59(12) . . ?
C3 C4 C5 120.30(15) . . ?
C4 C3 C2 120.63(15) . . ?
C22 C21 C20 120.09(15) . . ?
C24 C25 C20 119.35(15) . . ?
C22 C23 C24 119.94(15) . . ?
C11 C12 C13 120.07(16) . . ?
C23 C22 C21 120.32(16) . . ?
C6 C5 C4 120.78(15) . . ?
C12 C11 C10 120.34(15) . . ?
C1 P1 C7 93.47(7) . . ?
C18 C19 C14 119.96(15) . . ?
C11 C10 C9 120.15(15) . . ?
C10 C9 C8 120.02(15) . . ?
C16 C15 C14 119.98(15) . . ?
C17 C16 C15 120.35(16) . . ?
C25 C24 C23 120.60(16) . . ?
C16 C17 C18 120.01(16) . . ?

loop_
_geom_bond_atom_site_label_1
_geom_bond_atom_site_label_2
_geom_bond_distance
_geom_bond_site_symmetry_2
_geom_bond_publ_flag
P3 C1 1.7557(16) . ?
P3 C20 1.8042(16) . ?
P3 C8 1.8056(15) . ?
P3 C14 1.8106(16) . ?
C2 C3 1.420(2) . ?
C2 C7 1.429(2) . ?
C2 P2 1.7625(16) . ?
C1 P2 1.7512(15) . ?
C1 P1 1.7527(14) . ?
C20 C21 1.394(2) . ?
C20 C25 1.401(2) . ?
C8 C13 1.396(2) . ?
C8 C9 1.400(2) . ?
C7 C6 1.420(2) . ?
C7 P1 1.7672(17) . ?
C13 C12 1.393(2) . ?
C18 C17 1.386(3) . ?
C18 C19 1.386(2) . ?
C6 C5 1.372(2) . ?
C14 C15 1.394(2) . ?
C14 C19 1.397(2) . ?
C4 C3 1.369(2) . ?
C4 C5 1.404(3) . ?
C21 C22 1.389(2) . ?
C25 C24 1.387(2) . ?
C23 C22 1.375(3) . ?
C23 C24 1.392(3) . ?
C12 C11 1.383(2) . ?
C11 C10 1.385(2) . ?
C10 C9 1.386(2) . ?
C15 C16 1.389(2) . ?
C16 C17 1.378(3) . ?
